data_7231152
loop_
_publ_author_name
'Shrivastava, Ashutosh'
'Negi, Lalita'
'Das, Dinabandhu'

_publ_section_title
;
 Area negative thermal expansion in a mixed metal mixed organic MOF:
 &#x201C;elevator-platform&#x201D; mechanism induced by O--H&#x22EF;O
 hydrogen bonding
;
_journal_issue 33
_journal_name_full CrystEngComm
_journal_page_first 4719
_journal_paper_doi 10.1039/C8CE00939B
_journal_volume 20
_journal_year 2018
_chemical_formula_moiety 'C22 H26 Co N2 O20 Zn2, 4(H2 O)'
_chemical_formula_sum 'C22 H34 Co N2 O24 Zn2'
_chemical_formula_weight 900.18
_space_group_crystal_system triclinic
_space_group_IT_number 2
_space_group_name_Hall '-P 1'
_space_group_name_H-M_alt 'P -1'
_symmetry_space_group_name_Hall '-P 1'
_symmetry_space_group_name_H-M 'P -1'
_atom_sites_solution_hydrogens mixed
_audit_creation_method SHELXL-2018/3
_audit_update_record
;
2018-07-02 deposited with the CCDC.
2018-07-16 downloaded from the CCDC.
;
_cell_angle_alpha 87.741(2)
_cell_angle_beta 88.851(2)
_cell_angle_gamma 83.088(2)
_cell_formula_units_Z 1
_cell_length_a 7.4983(4)
_cell_length_b 10.1975(5)
_cell_length_c 10.7404(5)
_cell_measurement_reflns_used 9879
_cell_measurement_temperature 120(2)
_cell_measurement_theta_max 28.31
_cell_measurement_theta_min 2.72
_cell_volume 814.55(7)
_computing_cell_refinement 'Bruker SAINT'
_computing_data_collection 'Bruker APEX III'
_computing_data_reduction 'Bruker SAINT'
_computing_molecular_graphics 'X-Seed (Barbour 2017)'
_computing_structure_refinement 'SHELXL-2018/3 (Sheldrick, 2018)'
_computing_structure_solution 'SHELXT 2014/5 (Sheldrick, 2014)'
_diffrn_ambient_temperature 120(2)
_diffrn_measured_fraction_theta_full 1.000
_diffrn_measured_fraction_theta_max 1.000
_diffrn_measurement_device_type 'Bruker APEX-III CMOS detector'
_diffrn_measurement_method 'phi and omega scans'
_diffrn_radiation_type MoK\a
_diffrn_radiation_wavelength 0.71073
_diffrn_reflns_av_R_equivalents 0.0240
_diffrn_reflns_av_unetI/netI 0.0134
_diffrn_reflns_Laue_measured_fraction_full 1.000
_diffrn_reflns_Laue_measured_fraction_max 1.000
_diffrn_reflns_limit_h_max 10
_diffrn_reflns_limit_h_min -10
_diffrn_reflns_limit_k_max 13
_diffrn_reflns_limit_k_min -13
_diffrn_reflns_limit_l_max 14
_diffrn_reflns_limit_l_min -14
_diffrn_reflns_number 33150
_diffrn_reflns_point_group_measured_fraction_full 1.000
_diffrn_reflns_point_group_measured_fraction_max 1.000
_diffrn_reflns_theta_full 25.000
_diffrn_reflns_theta_max 28.331
_diffrn_reflns_theta_min 1.898
_diffrn_source microfocus
_exptl_absorpt_coefficient_mu 2.065
_exptl_absorpt_correction_type multi-scan
_exptl_absorpt_process_details SADABS
_exptl_crystal_colour pink
_exptl_crystal_density_diffrn 1.835
_exptl_crystal_density_meas ?
_exptl_crystal_description block
_exptl_crystal_F_000 459
_exptl_crystal_size_max 0.350
_exptl_crystal_size_mid 0.270
_exptl_crystal_size_min 0.260
_exptl_transmission_factor_max 0.7457
_exptl_transmission_factor_min 0.6185
_refine_diff_density_max 0.709
_refine_diff_density_min -0.699
_refine_diff_density_rms 0.073
_refine_ls_extinction_coef 0.0106(7)
_refine_ls_extinction_expression Fc^*^=kFc[1+0.001xFc^2^\l^3^/sin(2\q)]^-1/4^
_refine_ls_extinction_method 'SHELXL-2018/3 (Sheldrick 2018)'
_refine_ls_goodness_of_fit_ref 1.067
_refine_ls_hydrogen_treatment mixed
_refine_ls_matrix_type full
_refine_ls_number_parameters 281
_refine_ls_number_reflns 4054
_refine_ls_number_restraints 0
_refine_ls_restrained_S_all 1.067
_refine_ls_R_factor_all 0.0234
_refine_ls_R_factor_gt 0.0222
_refine_ls_shift/su_max 0.001
_refine_ls_shift/su_mean 0.000
_refine_ls_structure_factor_coef Fsqd
_refine_ls_weighting_details 'w=1/[\s^2^(Fo^2^)+(0.0209P)^2^+1.2696P] where P=(Fo^2^+2Fc^2^)/3'
_refine_ls_weighting_scheme calc
_refine_ls_wR_factor_gt 0.0576
_refine_ls_wR_factor_ref 0.0584
_reflns_Friedel_coverage 0.000
_reflns_number_gt 3900
_reflns_number_total 4054
_reflns_threshold_expression 'I > 2\s(I)'
_cod_data_source_file c8ce00939b2.cif
_cod_data_source_block 1_120K
_cod_depositor_comments
;
The following automatic conversions were performed:

'_exptl_crystal_density_meas' value 'not measured' was changed to '?'
- the value is perceived as not measured.

Automatic conversion script
Id: cif_fix_values 4973 2017-02-22 13:04:09Z antanas 

 Adding full bibliography for 7231150--7231161.cif.
;
_cod_database_code 7231152
_shelx_shelxl_version_number 2018/3
_shelx_space_group_comment
;
The symmetry employed for this shelxl refinement is uniquely defined
by the following loop, which should always be used as a source of
symmetry information in preference to the above space-group names.
They are only intended as comments.
;
_shelx_estimated_absorpt_t_min 0.532
_shelx_estimated_absorpt_t_max 0.616

loop_
_space_group_symop_operation_xyz
'x, y, z'
'-x, -y, -z'

loop_
_atom_site_label
_atom_site_type_symbol
_atom_site_fract_x
_atom_site_fract_y
_atom_site_fract_z
_atom_site_U_iso_or_equiv
_atom_site_adp_type
_atom_site_occupancy
_atom_site_site_symmetry_order
_atom_site_calc_flag
_atom_site_refinement_flags_posn
_atom_site_refinement_flags_adp
_atom_site_refinement_flags_occupancy
C1 C 0.2530(2) 0.56989(15) 0.45246(14) 0.0067(3) Uani 1 1 d . . .
C2 C 0.2262(2) 0.46479(15) 0.37846(14) 0.0069(3) Uani 1 1 d . . .
H2 H 0.197384 0.480931 0.293061 0.008 Uiso 1 1 calc R U .
C3 C 0.2416(2) 0.33579(15) 0.42958(14) 0.0060(3) Uani 1 1 d . . .
C4 C 0.2827(2) 0.31258(15) 0.55516(14) 0.0067(3) Uani 1 1 d . . .
H4 H 0.294234 0.224878 0.589836 0.008 Uiso 1 1 calc R U .
C5 C 0.3069(2) 0.41742(15) 0.63014(14) 0.0061(3) Uani 1 1 d . . .
C6 C 0.2933(2) 0.54536(15) 0.57775(14) 0.0071(3) Uani 1 1 d . . .
H6 H 0.311855 0.616797 0.628242 0.009 Uiso 1 1 calc R U .
C7 C 0.2407(2) 0.70826(15) 0.39839(15) 0.0074(3) Uani 1 1 d . . .
C8 C 0.2127(2) 0.22442(15) 0.34703(14) 0.0061(3) Uani 1 1 d . . .
C9 C 0.3502(2) 0.39306(15) 0.76601(14) 0.0062(3) Uani 1 1 d . . .
C10 C -0.0774(2) -0.07038(16) 0.08871(15) 0.0089(3) Uani 1 1 d . . .
H10 H -0.135351 -0.121268 0.149621 0.011 Uiso 1 1 calc R U .
C11 C 0.1529(2) 0.04666(16) 0.02822(15) 0.0089(3) Uani 1 1 d . . .
H11 H 0.262022 0.080755 0.045107 0.011 Uiso 1 1 calc R U .
N1 N 0.07522(18) -0.02332(13) 0.11783(12) 0.0073(2) Uani 1 1 d . . .
O1 O 0.21172(16) 0.73004(11) 0.28339(11) 0.0102(2) Uani 1 1 d . . .
O2 O 0.25741(17) 0.80346(11) 0.46698(11) 0.0107(2) Uani 1 1 d . . .
O3 O 0.19688(16) 0.24755(11) 0.23257(10) 0.0093(2) Uani 1 1 d . . .
O4 O 0.20366(16) 0.11084(11) 0.39925(10) 0.0088(2) Uani 1 1 d . . .
O5 O 0.35759(16) 0.27765(11) 0.81252(10) 0.0089(2) Uani 1 1 d . . .
O6 O 0.37615(16) 0.49340(11) 0.82621(10) 0.0086(2) Uani 1 1 d . . .
O7 O 0.43891(16) -0.04902(13) 0.23023(12) 0.0108(2) Uani 1 1 d . . .
O8 O -0.07297(17) -0.06081(13) 0.36784(12) 0.0098(2) Uani 1 1 d . . .
O9 O 0.74388(17) 0.41009(13) 0.92570(12) 0.0112(2) Uani 1 1 d . . .
O10 O 0.44023(17) 0.31220(12) 1.05251(12) 0.0102(2) Uani 1 1 d . . .
O11 O 0.14875(18) 0.72052(13) 0.85344(12) 0.0142(2) Uani 1 1 d . . .
O12 O 0.65393(18) 0.12768(13) 0.30228(13) 0.0140(2) Uani 1 1 d . . .
Co1 Co 0.500000 0.500000 1.000000 0.00428(7) Uani 1 2 d S . P
Zn1 Zn 0.18627(2) -0.05678(2) 0.30228(2) 0.00800(6) Uani 1 1 d . . .
H8A H -0.145(3) -0.006(3) 0.348(2) 0.015(6) Uiso 1 1 d . . .
H7B H 0.502(3) -0.118(3) 0.225(2) 0.019(6) Uiso 1 1 d . . .
H11B H 0.202(4) 0.647(3) 0.834(3) 0.028(7) Uiso 1 1 d . . .
H9B H 0.786(4) 0.366(3) 0.977(3) 0.026(7) Uiso 1 1 d . . .
H8B H -0.091(4) -0.080(3) 0.433(3) 0.025(7) Uiso 1 1 d . . .
H7A H 0.495(4) 0.002(3) 0.253(2) 0.022(6) Uiso 1 1 d . . .
H10B H 0.370(4) 0.304(3) 1.105(3) 0.027(7) Uiso 1 1 d . . .
H11A H 0.046(4) 0.723(3) 0.826(3) 0.038(8) Uiso 1 1 d . . .
H9A H 0.746(4) 0.377(3) 0.864(3) 0.025(7) Uiso 1 1 d . . .
H10A H 0.402(4) 0.290(3) 0.995(3) 0.027(7) Uiso 1 1 d . . .
H12A H 0.661(4) 0.159(3) 0.367(3) 0.028(7) Uiso 1 1 d . . .
H12B H 0.703(4) 0.173(3) 0.249(3) 0.032(7) Uiso 1 1 d . . .

loop_
_atom_site_aniso_label
_atom_site_aniso_U_11
_atom_site_aniso_U_22
_atom_site_aniso_U_33
_atom_site_aniso_U_23
_atom_site_aniso_U_13
_atom_site_aniso_U_12
C1 0.0093(7) 0.0042(6) 0.0065(7) 0.0002(5) 0.0003(5) -0.0005(5)
C2 0.0101(7) 0.0057(7) 0.0050(6) 0.0003(5) -0.0009(5) -0.0019(5)
C3 0.0083(7) 0.0047(6) 0.0054(7) -0.0015(5) -0.0006(5) -0.0018(5)
C4 0.0089(7) 0.0049(6) 0.0064(7) 0.0002(5) -0.0007(5) -0.0017(5)
C5 0.0076(7) 0.0063(7) 0.0045(6) -0.0003(5) -0.0008(5) -0.0013(5)
C6 0.0097(7) 0.0055(7) 0.0065(7) -0.0020(5) -0.0007(5) -0.0014(5)
C7 0.0093(7) 0.0046(7) 0.0083(7) 0.0005(5) 0.0003(5) -0.0006(5)
C8 0.0066(7) 0.0060(7) 0.0062(7) -0.0014(5) 0.0001(5) -0.0019(5)
C9 0.0063(6) 0.0070(7) 0.0054(7) -0.0013(5) -0.0003(5) -0.0006(5)
C10 0.0125(7) 0.0082(7) 0.0068(7) 0.0008(5) 0.0002(5) -0.0045(6)
C11 0.0104(7) 0.0088(7) 0.0084(7) -0.0005(5) -0.0003(5) -0.0041(5)
N1 0.0109(6) 0.0054(6) 0.0057(6) -0.0003(5) -0.0004(5) -0.0017(5)
O1 0.0185(6) 0.0057(5) 0.0059(5) 0.0009(4) -0.0004(4) -0.0004(4)
O2 0.0192(6) 0.0035(5) 0.0097(5) -0.0013(4) -0.0028(4) -0.0016(4)
O3 0.0146(6) 0.0097(5) 0.0043(5) -0.0008(4) -0.0012(4) -0.0041(4)
O4 0.0166(6) 0.0041(5) 0.0065(5) -0.0009(4) 0.0007(4) -0.0040(4)
O5 0.0145(6) 0.0055(5) 0.0067(5) 0.0005(4) -0.0013(4) -0.0014(4)
O6 0.0149(6) 0.0057(5) 0.0056(5) -0.0014(4) -0.0038(4) -0.0014(4)
O7 0.0095(5) 0.0063(5) 0.0170(6) -0.0032(4) 0.0000(4) -0.0015(5)
O8 0.0113(6) 0.0115(6) 0.0065(6) 0.0017(4) 0.0011(4) -0.0015(5)
O9 0.0146(6) 0.0126(6) 0.0055(5) -0.0019(5) -0.0002(4) 0.0020(5)
O10 0.0168(6) 0.0091(5) 0.0056(5) -0.0002(4) 0.0003(5) -0.0055(4)
O11 0.0143(6) 0.0136(6) 0.0139(6) -0.0020(5) -0.0033(5) 0.0034(5)
O12 0.0191(6) 0.0121(6) 0.0119(6) -0.0026(5) -0.0018(5) -0.0058(5)
Co1 0.00787(14) 0.00302(13) 0.00221(13) -0.00041(9) -0.00110(10) -0.00144(10)
Zn1 0.01174(10) 0.00558(10) 0.00684(10) -0.00058(6) -0.00103(6) -0.00136(6)

loop_
_atom_type_symbol
_atom_type_description
_atom_type_scat_dispersion_real
_atom_type_scat_dispersion_imag
_atom_type_scat_source
C C 0.0033 0.0016 'International Tables Vol C Tables 4.2.6.8 and 6.1.1.4'
H H 0.0000 0.0000 'International Tables Vol C Tables 4.2.6.8 and 6.1.1.4'
N N 0.0061 0.0033 'International Tables Vol C Tables 4.2.6.8 and 6.1.1.4'
O O 0.0106 0.0060 'International Tables Vol C Tables 4.2.6.8 and 6.1.1.4'
Co Co 0.3494 0.9721 'International Tables Vol C Tables 4.2.6.8 and 6.1.1.4'
Zn Zn 0.2839 1.4301 'International Tables Vol C Tables 4.2.6.8 and 6.1.1.4'

loop_
_geom_angle_atom_site_label_1
_geom_angle_atom_site_label_2
_geom_angle_atom_site_label_3
_geom_angle
_geom_angle_site_symmetry_1
_geom_angle_site_symmetry_3
C6 C1 C2 119.45(14) . .
C6 C1 C7 119.74(14) . .
C2 C1 C7 120.81(14) . .
C1 C2 C3 120.20(14) . .
C1 C2 H2 119.9 . .
C3 C2 H2 119.9 . .
C4 C3 C2 119.74(14) . .
C4 C3 C8 121.36(13) . .
C2 C3 C8 118.90(13) . .
C3 C4 C5 120.36(14) . .
C3 C4 H4 119.8 . .
C5 C4 H4 119.8 . .
C6 C5 C4 119.35(14) . .
C6 C5 C9 120.04(13) . .
C4 C5 C9 120.60(13) . .
C1 C6 C5 120.88(14) . .
C1 C6 H6 119.6 . .
C5 C6 H6 119.6 . .
O2 C7 O1 119.72(14) . .
O2 C7 C1 120.44(14) . .
O1 C7 C1 119.84(14) . .
O2 C7 Zn1 61.83(8) . 1_565
O1 C7 Zn1 58.11(8) . 1_565
C1 C7 Zn1 174.27(11) . 1_565
O3 C8 O4 123.49(14) . .
O3 C8 C3 119.03(13) . .
O4 C8 C3 117.48(13) . .
O5 C9 O6 124.35(14) . .
O5 C9 C5 119.25(13) . .
O6 C9 C5 116.40(13) . .
N1 C10 C11 121.69(15) . 2
N1 C10 H10 119.2 . .
C11 C10 H10 119.2 2 .
N1 C11 C10 121.44(15) . 2
N1 C11 H11 119.3 . .
C10 C11 H11 119.3 2 .
C10 N1 C11 116.86(14) . .
C10 N1 Zn1 121.02(11) . .
C11 N1 Zn1 122.11(11) . .
C7 O1 Zn1 92.32(9) . 1_565
C7 O2 Zn1 88.68(9) . 1_565
C8 O4 Zn1 123.50(10) . .
C9 O6 Co1 128.61(10) . .
Zn1 O7 H7B 117.1(18) . .
Zn1 O7 H7A 119(2) . .
H7B O7 H7A 108(3) . .
Zn1 O8 H8A 119.7(18) . .
Zn1 O8 H8B 121(2) . .
H8A O8 H8B 108(3) . .
Co1 O9 H9B 106(2) . .
Co1 O9 H9A 120(2) . .
H9B O9 H9A 114(3) . .
Co1 O10 H10B 119(2) . .
Co1 O10 H10A 102(2) . .
H10B O10 H10A 107(3) . .
H11B O11 H11A 105(3) . .
H12A O12 H12B 108(3) . .
O10 Co1 O10 180.0 2_667 .
O10 Co1 O9 92.39(5) 2_667 .
O10 Co1 O9 87.61(5) . .
O10 Co1 O9 87.61(5) 2_667 2_667
O10 Co1 O9 92.39(5) . 2_667
O9 Co1 O9 180.0 . 2_667
O10 Co1 O6 91.89(5) 2_667 2_667
O10 Co1 O6 88.11(5) . 2_667
O9 Co1 O6 89.44(5) . 2_667
O9 Co1 O6 90.56(5) 2_667 2_667
O10 Co1 O6 88.11(5) 2_667 .
O10 Co1 O6 91.89(5) . .
O9 Co1 O6 90.56(5) . .
O9 Co1 O6 89.44(5) 2_667 .
O6 Co1 O6 180.00(6) 2_667 .
O7 Zn1 O4 90.60(5) . .
O7 Zn1 O8 177.51(5) . .
O4 Zn1 O8 89.78(5) . .
O7 Zn1 N1 90.34(5) . .
O4 Zn1 N1 115.25(5) . .
O8 Zn1 N1 87.27(5) . .
O7 Zn1 O1 91.19(5) . 1_545
O4 Zn1 O1 153.33(4) . 1_545
O8 Zn1 O1 89.57(5) . 1_545
N1 Zn1 O1 91.34(5) . 1_545
O7 Zn1 O2 98.52(5) . 1_545
O4 Zn1 O2 94.46(4) . 1_545
O8 Zn1 O2 83.90(5) . 1_545
N1 Zn1 O2 148.96(5) . 1_545
O1 Zn1 O2 58.98(4) 1_545 1_545
O7 Zn1 C7 97.13(5) . 1_545
O4 Zn1 C7 123.94(5) . 1_545
O8 Zn1 C7 84.69(5) . 1_545
N1 Zn1 C7 120.10(5) . 1_545
O1 Zn1 C7 29.57(5) 1_545 1_545
O2 Zn1 C7 29.49(5) 1_545 1_545

loop_
_geom_bond_atom_site_label_1
_geom_bond_atom_site_label_2
_geom_bond_distance
_geom_bond_site_symmetry_2
C1 C6 1.392(2) .
C1 C2 1.395(2) .
C1 C7 1.498(2) .
C2 C3 1.398(2) .
C2 H2 0.9500 .
C3 C4 1.394(2) .
C3 C8 1.506(2) .
C4 C5 1.395(2) .
C4 H4 0.9500 .
C5 C6 1.393(2) .
C5 C9 1.506(2) .
C6 H6 0.9500 .
C7 O2 1.2610(19) .
C7 O1 1.2648(19) .
C7 Zn1 2.5611(15) 1_565
C8 O3 1.2480(19) .
C8 O4 1.2755(19) .
C9 O5 1.2557(19) .
C9 O6 1.2681(19) .
C10 N1 1.340(2) .
C10 C11 1.389(2) 2
C10 H10 0.9500 .
C11 N1 1.341(2) .
C11 H11 0.9500 .
N1 Zn1 2.1631(13) .
O1 Zn1 2.1764(11) 1_565
O2 Zn1 2.2584(12) 1_565
O4 Zn1 2.0550(11) .
O6 Co1 2.1084(11) .
O7 Zn1 2.0412(12) .
O7 H7B 0.80(3) .
O7 H7A 0.76(3) .
O8 Zn1 2.0586(12) .
O8 H8A 0.75(3) .
O8 H8B 0.74(3) .
O9 Co1 2.1017(12) .
O9 H9B 0.75(3) .
O9 H9A 0.76(3) .
O10 Co1 2.0731(12) .
O10 H10B 0.78(3) .
O10 H10A 0.74(3) .
O11 H11B 0.84(3) .
O11 H11A 0.83(3) .
O12 H12A 0.78(3) .
O12 H12B 0.83(3) .
